data_7152349
loop_
_publ_author_name
'Tchabanenko, Kirill'
'Sloan, Colleen'
'Bunetel, Yves-Mael'
'Mullen, Philip'

_publ_section_title
;
 Diastereoselective 1,3-dipolar cycloaddition of pyrylium ylides with
 chiral enamides.
;
_journal_issue 21
_journal_name_full 'Organic &amp; biomolecular chemistry'
_journal_page_first 4215
_journal_page_last 4219
_journal_paper_doi 10.1039/c2ob07007c
_journal_volume 10
_journal_year 2012
_chemical_absolute_configuration unk
_chemical_formula_moiety 'C17 H19 N O4'
_chemical_formula_sum 'C16 H18 N O3'
_chemical_formula_weight 272.31
_space_group_crystal_system orthorhombic
_space_group_IT_number 19
_space_group_name_Hall 'P 2ac 2ab'
_space_group_name_H-M_alt 'P 21 21 21'
_symmetry_space_group_name_Hall 'P 2ac 2ab'
_symmetry_space_group_name_H-M 'P 21 21 21'
_atom_sites_solution_hydrogens geom
_atom_sites_solution_primary direct
_atom_sites_solution_secondary difmap
_audit_creation_method SHELXL-97
_cell_angle_alpha 90.00
_cell_angle_beta 90.00
_cell_angle_gamma 90.00
_cell_formula_units_Z 4
_cell_length_a 7.3012(2)
_cell_length_b 9.1671(2)
_cell_length_c 21.9003(4)
_cell_measurement_temperature 120(2)
_cell_volume 1465.81(6)
_computing_molecular_graphics
;
OLEX2: a complete structure solution, refinement and analysis program.
Dolomanov et al., J. Appl. Cryst. (2009). 42, 339-341
;
_computing_publication_material
;
OLEX2: a complete structure solution, refinement and analysis program.
Dolomanov et al., J. Appl. Cryst. (2009). 42, 339-341
;
_computing_structure_refinement 'SHELXL-97 (Sheldrick, 1997)'
_computing_structure_solution 'SHELXS-97 (Sheldrick, 1990)'
_diffrn_ambient_temperature 120.0
_diffrn_measured_fraction_theta_full 0.997
_diffrn_measured_fraction_theta_max 0.997
_diffrn_radiation_monochromator graphite
_diffrn_radiation_source 'fine-focus sealed tube'
_diffrn_radiation_type 'MO K\a'
_diffrn_radiation_wavelength 0.71073
_diffrn_reflns_av_R_equivalents 0.0407
_diffrn_reflns_av_sigmaI/netI 0.0440
_diffrn_reflns_limit_h_max 9
_diffrn_reflns_limit_h_min -7
_diffrn_reflns_limit_k_max 11
_diffrn_reflns_limit_k_min -11
_diffrn_reflns_limit_l_max 28
_diffrn_reflns_limit_l_min -28
_diffrn_reflns_number 12465
_diffrn_reflns_theta_full 27.48
_diffrn_reflns_theta_max 27.48
_diffrn_reflns_theta_min 2.94
_exptl_absorpt_coefficient_mu 0.085
_exptl_crystal_density_diffrn 1.234
_exptl_crystal_density_method 'not measured'
_exptl_crystal_F_000 580
_refine_diff_density_max 0.425
_refine_diff_density_min -0.555
_refine_diff_density_rms 0.133
_refine_ls_abs_structure_details 'Flack H D (1983), Acta Cryst. A39, 876-881'
_refine_ls_abs_structure_Flack -1.1(14)
_refine_ls_extinction_method none
_refine_ls_goodness_of_fit_ref 1.247
_refine_ls_hydrogen_treatment mixed
_refine_ls_matrix_type full
_refine_ls_number_parameters 199
_refine_ls_number_reflns 3337
_refine_ls_number_restraints 0
_refine_ls_restrained_S_all 1.247
_refine_ls_R_factor_all 0.0633
_refine_ls_R_factor_gt 0.0550
_refine_ls_shift/su_max 0.000
_refine_ls_shift/su_mean 0.000
_refine_ls_structure_factor_coef Fsqd
_refine_ls_weighting_details
;
calc w=1/[\s^2^(Fo^2^)+(0.1000P)^2^+0.0000P] where P=(Fo^2^+2Fc^2^)/3
;
_refine_ls_weighting_scheme calc
_refine_ls_wR_factor_gt 0.1589
_refine_ls_wR_factor_ref 0.1669
_reflns_number_gt 2960
_reflns_number_total 3337
_reflns_threshold_expression >2sigma(I)
_cod_data_source_file c2ob07007c.txt
_cod_data_source_block 2010SRC0803
_cod_database_code 7152349

loop_
_space_group_symop_id
_space_group_symop_operation_xyz
1 'x, y, z'
2 '-x+1/2, -y, z+1/2'
3 '-x, y+1/2, -z+1/2'
4 'x+1/2, -y+1/2, -z'

loop_
_atom_site_label
_atom_site_type_symbol
_atom_site_fract_x
_atom_site_fract_y
_atom_site_fract_z
_atom_site_U_iso_or_equiv
_atom_site_adp_type
_atom_site_occupancy
_atom_site_symmetry_multiplicity
_atom_site_calc_flag
_atom_site_refinement_flags
O001 O 0.9181(2) 0.02228(18) 0.23117(7) 0.0228(4) Uani 1 1 d .
O002 O 1.1997(3) -0.24045(19) 0.17072(7) 0.0312(4) Uani 1 1 d .
O003 O 0.4519(2) -0.3475(2) 0.36585(8) 0.0354(5) Uani 1 1 d .
O O 0.4245(2) -0.1432(3) 0.30926(8) 0.0414(5) Uani 1 1 d .
C005 C 0.8110(3) -0.1085(2) 0.31437(9) 0.0187(4) Uani 1 1 d .
H00 H 0.7938 -0.0258 0.3436 0.022 Uiso 1 1 calc R
C006 C 0.7755(3) -0.3458(3) 0.37785(9) 0.0207(5) Uani 1 1 d .
H00A H 0.8702 -0.4065 0.3568 0.025 Uiso 1 1 calc R
N N 0.7061(2) -0.2350(2) 0.33585(8) 0.0218(4) Uani 1 1 d .
C008 C 0.8950(4) -0.4394(3) 0.53238(10) 0.0325(6) Uani 1 1 d .
H00B H 0.7950 -0.3897 0.5508 0.039 Uiso 1 1 calc R
C009 C 1.0174(3) -0.1400(2) 0.30741(9) 0.0178(4) Uani 1 1 d .
H00C H 1.0422 -0.2461 0.3090 0.021 Uiso 1 1 calc R
H00D H 1.0889 -0.0909 0.3399 0.021 Uiso 1 1 calc R
C010 C 0.7295(3) -0.1836(3) 0.20615(10) 0.0271(5) Uani 1 1 d .
H01B H 0.6656 -0.2613 0.2292 0.033 Uiso 1 1 calc R
H01A H 0.6448 -0.1506 0.1737 0.033 Uiso 1 1 calc R
C011 C 0.8557(3) -0.2832(3) 0.43746(9) 0.0233(5) Uani 1 1 d .
H01D H 0.9446 -0.2050 0.4277 0.028 Uiso 1 1 calc R
H01C H 0.7562 -0.2401 0.4623 0.028 Uiso 1 1 calc R
C012 C 0.7578(3) -0.0570(3) 0.24924(10) 0.0236(5) Uani 1 1 d .
H01 H 0.6477 0.0079 0.2503 0.028 Uiso 1 1 calc R
C013 C 1.0986(3) -0.4767(3) 0.44829(10) 0.0265(5) Uani 1 1 d .
H01E H 1.1391 -0.4515 0.4084 0.032 Uiso 1 1 calc R
C014 C 1.0644(3) -0.0765(2) 0.24372(9) 0.0193(4) Uani 1 1 d .
H01F H 1.1848 -0.0246 0.2444 0.023 Uiso 1 1 calc R
C015 C 1.1883(4) -0.5862(3) 0.47970(12) 0.0343(6) Uani 1 1 d .
H01G H 1.2880 -0.6363 0.4614 0.041 Uiso 1 1 calc R
C016 C 0.9503(3) -0.4020(3) 0.47352(10) 0.0245(5) Uani 1 1 d .
C017 C 0.6004(3) -0.4366(3) 0.38733(11) 0.0300(5) Uani 1 1 d .
H01H H 0.6069 -0.5287 0.3638 0.036 Uiso 1 1 calc R
H01I H 0.5839 -0.4604 0.4311 0.036 Uiso 1 1 calc R
C018 C 1.0613(3) -0.1937(3) 0.19469(9) 0.0237(5) Uani 1 1 d .
C019 C 0.8749(4) -0.2449(3) 0.17867(9) 0.0287(5) Uani 1 1 d .
H01J H 0.8593 -0.2320 0.1341 0.034 Uiso 1 1 calc R
H01K H 0.8700 -0.3510 0.1869 0.034 Uiso 1 1 calc R
C020 C 0.5213(3) -0.2320(3) 0.33463(10) 0.0282(5) Uani 1 1 d .
C021 C 0.9855(4) -0.5495(3) 0.56456(12) 0.0417(7) Uani 1 1 d .
H02 H 0.9463 -0.5740 0.6046 0.050 Uiso 1 1 calc R
C022 C 1.1309(4) -0.6230(3) 0.53892(12) 0.0417(7) Uani 1 1 d .
H02A H 1.1917 -0.6977 0.5611 0.050 Uiso 1 1 calc R

loop_
_atom_site_aniso_label
_atom_site_aniso_U_11
_atom_site_aniso_U_22
_atom_site_aniso_U_33
_atom_site_aniso_U_23
_atom_site_aniso_U_13
_atom_site_aniso_U_12
O001 0.0220(8) 0.0222(8) 0.0240(7) 0.0045(6) 0.0014(6) 0.0047(6)
O002 0.0396(10) 0.0267(9) 0.0274(8) 0.0023(7) 0.0124(7) 0.0070(8)
O003 0.0181(8) 0.0525(12) 0.0356(9) 0.0040(8) -0.0006(7) -0.0101(8)
O 0.0159(7) 0.0663(14) 0.0420(10) 0.0100(10) -0.0017(7) 0.0066(8)
C005 0.0135(9) 0.0224(11) 0.0201(10) 0.0007(8) 0.0013(7) 0.0012(8)
C006 0.0186(9) 0.0250(11) 0.0185(10) 0.0009(8) -0.0003(7) -0.0018(9)
N 0.0152(8) 0.0270(10) 0.0232(9) 0.0036(8) -0.0007(6) -0.0011(8)
C008 0.0305(12) 0.0460(16) 0.0210(10) 0.0017(10) 0.0013(9) -0.0106(12)
C009 0.0126(8) 0.0204(10) 0.0203(10) 0.0022(8) 0.0000(7) 0.0000(8)
C010 0.0312(12) 0.0312(13) 0.0188(10) 0.0071(9) -0.0080(9) -0.0007(10)
C011 0.0226(10) 0.0264(12) 0.0210(10) -0.0005(9) 0.0012(8) -0.0013(9)
C012 0.0196(10) 0.0258(12) 0.0253(11) 0.0023(9) -0.0007(8) 0.0049(9)
C013 0.0277(11) 0.0320(13) 0.0198(10) -0.0006(9) 0.0006(9) -0.0023(10)
C014 0.0189(10) 0.0184(11) 0.0207(10) 0.0020(8) 0.0021(8) 0.0021(8)
C015 0.0376(14) 0.0319(14) 0.0335(13) 0.0000(10) -0.0094(11) 0.0024(12)
C016 0.0233(10) 0.0285(12) 0.0217(10) 0.0014(9) -0.0056(8) -0.0076(9)
C017 0.0246(11) 0.0362(14) 0.0292(11) 0.0028(10) 0.0002(9) -0.0100(11)
C018 0.0335(12) 0.0202(11) 0.0175(9) 0.0046(8) 0.0050(9) 0.0017(9)
C019 0.0404(13) 0.0253(12) 0.0204(10) 0.0043(9) -0.0043(9) -0.0010(11)
C020 0.0171(10) 0.0444(15) 0.0230(10) -0.0007(11) 0.0009(8) -0.0032(10)
C021 0.0482(16) 0.0516(18) 0.0251(12) 0.0151(12) -0.0085(11) -0.0213(15)
C022 0.0520(17) 0.0362(15) 0.0368(14) 0.0119(11) -0.0174(13) -0.0108(14)

loop_
_atom_type_symbol
_atom_type_description
_atom_type_scat_dispersion_real
_atom_type_scat_dispersion_imag
_atom_type_scat_source
C C 0.0033 0.0016 'International Tables Vol C Tables 4.2.6.8 and 6.1.1.4'
H H 0.0000 0.0000 'International Tables Vol C Tables 4.2.6.8 and 6.1.1.4'
N N 0.0061 0.0033 'International Tables Vol C Tables 4.2.6.8 and 6.1.1.4'
O O 0.0106 0.0060 'International Tables Vol C Tables 4.2.6.8 and 6.1.1.4'

loop_
_geom_angle_atom_site_label_1
_geom_angle_atom_site_label_2
_geom_angle_atom_site_label_3
_geom_angle
O001 C012 C005 101.76(16)
O001 C012 C010 109.21(18)
O001 C012 H01 111.2
O001 C014 C009 104.24(15)
O001 C014 H01F 111.1
O001 C014 C018 107.56(17)
O002 C018 C014 122.8(2)
O002 C018 C019 123.3(2)
O003 C017 C006 106.01(18)
O003 C017 H01H 110.5
O003 C017 H01I 110.5
O C020 O003 122.5(2)
O C020 N 127.2(2)
C005 C009 H00C 111.0
C005 C009 H00D 111.0
C005 C009 C014 103.57(16)
C005 C012 H01 111.2
C006 N C005 124.77(17)
C006 C011 H01D 109.6
C006 C011 H01C 109.6
C006 C017 H01H 110.5
C006 C017 H01I 110.5
N C005 H00 109.1
N C005 C009 113.19(18)
N C005 C012 113.86(17)
N C006 H00A 109.6
N C006 C011 113.94(19)
N C006 C017 99.93(17)
N C020 O003 110.3(2)
C008 C016 C011 121.9(2)
C008 C016 C013 118.1(2)
C008 C021 H02 119.6
C009 C005 H00 109.1
C009 C005 C012 102.16(16)
C009 C014 H01F 111.1
H00C C009 H00D 109.0
C010 C012 C005 112.03(19)
C010 C012 H01 111.2
C010 C019 C018 119.2(2)
C010 C019 H01J 107.5
C010 C019 H01K 107.5
H01B C010 H01A 107.0
C011 C006 H00A 109.6
H01D C011 H01C 108.1
C012 C005 H00 109.1
C012 C010 H01B 107.4
C012 C010 H01A 107.4
C013 C015 H01G 120.2
C013 C015 C022 119.5(3)
C013 C016 C011 120.06(19)
C014 O001 C012 103.66(15)
C014 C009 H00C 111.0
C014 C009 H00D 111.0
C015 C013 H01E 119.1
C015 C013 C016 121.8(2)
C015 C022 H02A 120.3
C016 C008 H00B 119.8
C016 C008 C021 120.5(3)
C016 C011 C006 110.31(18)
C016 C011 H01D 109.6
C016 C011 H01C 109.6
C016 C013 H01E 119.1
C017 C006 H00A 109.6
C017 C006 C011 113.74(17)
H01H C017 H01I 108.7
C018 C014 C009 111.57(18)
C018 C014 H01F 111.1
C018 C019 H01J 107.5
C018 C019 H01K 107.5
C019 C010 H01B 107.4
C019 C010 H01A 107.4
C019 C010 C012 119.5(2)
C019 C018 C014 113.87(18)
H01J C019 H01K 107.0
C020 O003 C017 109.06(17)
C020 N C005 120.0(2)
C020 N C006 111.93(19)
C021 C008 H00B 119.8
C021 C022 C015 119.3(3)
C021 C022 H02A 120.3
C022 C015 H01G 120.2
C022 C021 C008 120.8(2)
C022 C021 H02 119.6

loop_
_geom_bond_atom_site_label_1
_geom_bond_atom_site_label_2
_geom_bond_distance
O001 C012 1.433(3)
O001 C014 1.427(2)
O002 C018 1.216(3)
O003 C017 1.436(3)
O003 C020 1.359(3)
O C020 1.213(3)
C005 H00 1.0000
C005 N 1.467(3)
C005 C009 1.542(3)
C005 C012 1.552(3)
C006 H00A 1.0000
C006 N 1.462(3)
C006 C011 1.542(3)
C006 C017 1.540(3)
N C020 1.350(3)
C008 H00B 0.9500
C008 C016 1.394(3)
C008 C021 1.397(4)
C009 H00C 0.9900
C009 H00D 0.9900
C009 C014 1.550(3)
C010 H01B 0.9900
C010 H01A 0.9900
C010 C012 1.510(3)
C010 C019 1.343(4)
C011 H01D 0.9900
C011 H01C 0.9900
C011 C016 1.512(3)
C012 H01 1.0000
C013 H01E 0.9500
C013 C015 1.382(4)
C013 C016 1.395(3)
C014 H01F 1.0000
C014 C018 1.519(3)
C015 H01G 0.9500
C015 C022 1.404(4)
C017 H01H 0.9900
C017 H01I 0.9900
C018 C019 1.482(3)
C019 H01J 0.9900
C019 H01K 0.9900
C021 H02 0.9500
C021 C022 1.377(5)
C022 H02A 0.9500
